data_4323224
loop_
_publ_author_name
'Robert T. Jonas'
'T. D. P. Stack'

_publ_contact_author
;
T. D. P. Stack
Department of Chemistry
Stanford University
Stanford, CA 94305
;
_publ_contact_author_email ' STACK@LELAND.STANFORD.EDU '
_publ_contact_author_fax ' (650) 725-0259 '
_publ_contact_author_phone ' (650) 725-8736 '
_publ_section_title
;
 Synthesis and Characterization of a Family of Systematically Varied
 Tris(2-pyridyl)methoxymethane Ligands: Copper(I) and Copper(II) Complexes
;
_journal_name_full 'Inorganic Chemistry'
_journal_page_first 6615
_journal_page_last 6629
_journal_paper_doi 10.1021/ic9713487
_journal_volume 37
_journal_year 1998
_chemical_formula_moiety 'C37 H32 Cu F3 N3 O5 P S '
_chemical_formula_sum 'C37 H32 Cu F3 N3 O5 P S'
_chemical_formula_weight 782.25
_space_group_IT_number 2
_symmetry_cell_setting triclinic
_symmetry_Int_Tables_number 2
_symmetry_space_group_name_Hall '-P 1'
_symmetry_space_group_name_H-M 'P -1'
_cell_angle_alpha 73.44(1)
_cell_angle_beta 81.32(1)
_cell_angle_gamma 69.14(1)
_cell_formula_units_Z 2
_cell_length_a 10.422(2)
_cell_length_b 11.860(2)
_cell_length_c 15.877(3)
_cell_measurement_reflns_used 25
_cell_measurement_temperature 203.2
_cell_measurement_theta_max 18.0
_cell_measurement_theta_min 10.3
_cell_volume 1755.1(6)
_computing_cell_refinement 'MSC/AFC Diffractometer Control'
_computing_data_collection 'MSC/AFC Diffractometer Control'
_computing_data_reduction teXsan
_computing_publication_material teXsan
_computing_structure_refinement teXsan
_computing_structure_solution SAPI91
_diffrn_ambient_temperature 203.2
_diffrn_measurement_device unknown
_diffrn_measurement_method \w
_diffrn_orient_matrix_UB_11 0.08892
_diffrn_orient_matrix_UB_12 -0.06509
_diffrn_orient_matrix_UB_13 -0.01062
_diffrn_orient_matrix_UB_21 0.00603
_diffrn_orient_matrix_UB_22 -0.03732
_diffrn_orient_matrix_UB_23 0.06481
_diffrn_orient_matrix_UB_31 -0.05143
_diffrn_orient_matrix_UB_32 -0.05529
_diffrn_orient_matrix_UB_33 -0.00349
_diffrn_radiation_detector 'scintillation counter'
_diffrn_radiation_monochromator graphite
_diffrn_radiation_source 'X-ray tube'
_diffrn_radiation_type 'Mo K\a'
_diffrn_radiation_wavelength 0.7109
_diffrn_reflns_av_R_equivalents 0.02748
_diffrn_reflns_limit_h_max -100
_diffrn_reflns_limit_h_min 100
_diffrn_reflns_limit_k_max -100
_diffrn_reflns_limit_k_min 100
_diffrn_reflns_limit_l_max -100
_diffrn_reflns_limit_l_min 100
_diffrn_reflns_number 6506
_diffrn_reflns_reduction_process 'Lp corrections applied'
_diffrn_reflns_theta_max 24.98
_diffrn_reflns_theta_min 0.00
_diffrn_standards_decay_% 0.03
_diffrn_standards_interval_count 200
_diffrn_standards_number 3
_exptl_absorpt_coefficient_mu 0.791
_exptl_absorpt_correction_T_max 1.000
_exptl_absorpt_correction_T_min 0.784
_exptl_absorpt_correction_type psi-scans
_exptl_crystal_colour colorless
_exptl_crystal_density_diffrn 1.480
_exptl_crystal_density_meas ?
_exptl_crystal_description plate
_exptl_crystal_F_000 804.00
_exptl_crystal_size_max 0.60
_exptl_crystal_size_mid 0.50
_exptl_crystal_size_min 0.10
_refine_diff_density_max 0.70
_refine_diff_density_min -0.51
_refine_ls_extinction_method none
_refine_ls_goodness_of_fit_ref 2.320
_refine_ls_hydrogen_treatment noref
_refine_ls_matrix_type full
_refine_ls_number_constraints 0
_refine_ls_number_parameters 460
_refine_ls_number_reflns 4507
_refine_ls_number_restraints 0
_refine_ls_R_factor_gt 0.0480
_refine_ls_shift/su_max 0.0410
_refine_ls_shift/su_mean 0.0000
_refine_ls_structure_factor_coef F
_refine_ls_weighting_details 'w = 1/[\s^2^(Fo) + 0.00020|Fo|^2^]'
_refine_ls_weighting_scheme sigma
_refine_ls_wR_factor_ref 0.0590
_reflns_number_gt 4507
_reflns_number_total 6152
_reflns_threshold_expression I>3.00\s(I)
_cod_data_source_file ic9713487_03.cif
_cod_data_source_block '_[(L1)(PPh3)Cu](OTf)'
_cod_depositor_comments
;
The following automatic conversions were performed:

'_exptl_crystal_density_meas' value 'not measured' was changed to '?'
- the value is perceived as not measured.

Automatic conversion script
Id: cif_fix_values 3008 2015-01-20 13:52:24Z robertas 
;
_cod_original_sg_symbol_H-M 'P -1 '
_cod_original_formula_sum 'C37 H32 Cu F3 N3 O5 P S '
_cod_database_code 4323224

loop_
_symmetry_equiv_pos_as_xyz
'   +x,   +y,   +z'
'   -x,   -y,   -z'

loop_
_atom_site_label
_atom_site_fract_x
_atom_site_fract_y
_atom_site_fract_z
_atom_site_U_iso_or_equiv
_atom_site_occupancy
_atom_site_refinement_flags
_atom_site_adp_type
_atom_site_calc_flag
_atom_site_calc_attached_atom
Cu(1) 0.64878(5) 0.14126(5) 0.15695(3) 0.0294(1) 1.000 . Uani d ?
S(1) 0.1493(1) 0.4220(1) 0.75677(9) 0.0541(4) 1.000 . Uani d ?
P(1) 0.5812(1) 0.0987(1) 0.29415(7) 0.0319(3) 1.000 . Uani d ?
F(1) 0.1707(5) 0.6251(5) 0.6503(4) 0.169(2) 1.000 . Uani d ?
F(2) 0.1196(7) 0.5160(6) 0.5894(3) 0.193(3) 1.000 . Uani d ?
F(3) -0.0273(4) 0.6191(4) 0.6640(3) 0.139(2) 1.000 . Uani d ?
O(1) 0.7935(3) 0.2085(2) -0.1248(2) 0.0311(8) 1.000 . Uani d ?
O(2) 0.3712(3) 0.3473(3) 0.1447(2) 0.050(1) 1.000 . Uani d ?
O(3) 0.0606(5) 0.3527(4) 0.7609(3) 0.101(2) 1.000 . Uani d ?
O(4) 0.1170(5) 0.4791(4) 0.8274(3) 0.092(2) 1.000 . Uani d ?
O(5) 0.2910(5) 0.3619(4) 0.7396(4) 0.126(2) 1.000 . Uani d ?
N(1) 0.5437(3) 0.2809(3) 0.0507(2) 0.0260(9) 1.000 . Uani d ?
N(2) 0.8216(3) 0.1857(3) 0.1060(2) 0.0275(9) 1.000 . Uani d ?
N(3) 0.7010(3) 0.0148(3) 0.0808(2) 0.0268(9) 1.000 . Uani d ?
C(1) 0.7462(4) 0.1880(3) -0.0356(2) 0.025(1) 1.000 . Uani d ?
C(2) 0.9240(4) 0.1214(4) -0.1460(3) 0.040(1) 1.000 . Uani d ?
C(3) 0.6037(4) 0.2866(3) -0.0306(3) 0.024(1) 1.000 . Uani d ?
C(4) 0.5412(4) 0.3709(4) -0.1045(3) 0.031(1) 1.000 . Uani d ?
C(5) 0.4098(4) 0.4529(4) -0.0918(3) 0.037(1) 1.000 . Uani d ?
C(6) 0.3479(4) 0.4510(4) -0.0102(3) 0.034(1) 1.000 . Uani d ?
C(7) 0.4185(4) 0.3626(4) 0.0608(3) 0.030(1) 1.000 . Uani d ?
C(8) 0.8425(4) 0.2110(3) 0.0182(3) 0.026(1) 1.000 . Uani d ?
C(9) 0.9362(4) 0.2701(4) -0.0246(3) 0.030(1) 1.000 . Uani d ?
C(10) 1.0116(4) 0.3005(4) 0.0248(3) 0.038(1) 1.000 . Uani d ?
C(11) 0.9932(4) 0.2718(4) 0.1139(3) 0.042(1) 1.000 . Uani d ?
C(12) 0.8973(4) 0.2138(4) 0.1533(3) 0.038(1) 1.000 . Uani d ?
C(13) 0.7193(4) 0.0618(3) -0.0049(3) 0.025(1) 1.000 . Uani d ?
C(14) 0.6990(4) 0.0098(4) -0.0676(3) 0.030(1) 1.000 . Uani d ?
C(15) 0.6668(4) -0.0987(4) -0.0396(3) 0.036(1) 1.000 . Uani d ?
C(16) 0.6563(4) -0.1522(4) 0.0487(3) 0.035(1) 1.000 . Uani d ?
C(17) 0.6722(4) -0.0935(4) 0.1073(3) 0.033(1) 1.000 . Uani d ?
C(18) 0.2444(5) 0.4359(4) 0.1682(4) 0.054(2) 1.000 . Uani d ?
C(19) 0.4623(4) 0.0092(4) 0.3177(3) 0.034(1) 1.000 . Uani d ?
C(20) 0.5019(5) -0.1164(4) 0.3586(3) 0.050(2) 1.000 . Uani d ?
C(21) 0.4124(6) -0.1823(5) 0.3664(4) 0.065(2) 1.000 . Uani d ?
C(22) 0.2836(6) -0.1233(6) 0.3350(4) 0.058(2) 1.000 . Uani d ?
C(23) 0.2431(5) 0.0025(6) 0.2949(3) 0.053(2) 1.000 . Uani d ?
C(24) 0.3312(5) 0.0683(5) 0.2854(3) 0.045(1) 1.000 . Uani d ?
C(25) 0.7249(4) 0.0006(4) 0.3629(3) 0.033(1) 1.000 . Uani d ?
C(26) 0.7485(5) 0.0245(5) 0.4389(3) 0.043(1) 1.000 . Uani d ?
C(27) 0.8629(5) -0.0518(6) 0.4858(3) 0.054(2) 1.000 . Uani d ?
C(28) 0.9532(5) -0.1537(5) 0.4592(3) 0.055(2) 1.000 . Uani d ?
C(29) 0.9314(5) -0.1795(5) 0.3846(3) 0.051(2) 1.000 . Uani d ?
C(30) 0.8186(5) -0.1006(4) 0.3355(3) 0.042(1) 1.000 . Uani d ?
C(31) 0.4952(4) 0.2290(4) 0.3440(3) 0.036(1) 1.000 . Uani d ?
C(32) 0.3874(5) 0.2336(4) 0.4068(3) 0.043(1) 1.000 . Uani d ?
C(33) 0.3290(5) 0.3362(5) 0.4411(3) 0.059(2) 1.000 . Uani d ?
C(34) 0.3790(6) 0.4332(5) 0.4146(4) 0.062(2) 1.000 . Uani d ?
C(35) 0.4872(6) 0.4311(5) 0.3533(4) 0.059(2) 1.000 . Uani d ?
C(36) 0.5449(5) 0.3295(4) 0.3177(3) 0.048(1) 1.000 . Uani d ?
C(37) 0.0998(7) 0.5468(6) 0.6609(5) 0.085(2) 1.000 . Uani d ?
H(1) 0.9184 0.0397 -0.1301 0.048 1.000 . Uiso c ?
H(2) 0.9469 0.1438 -0.2073 0.048 1.000 . Uiso c ?
H(3) 0.9938 0.1228 -0.1142 0.048 1.000 . Uiso c ?
H(4) 0.5858 0.3726 -0.1613 0.037 1.000 . Uiso c ?
H(5) 0.3634 0.5114 -0.1420 0.044 1.000 . Uiso c ?
H(6) 0.2591 0.5078 -0.0011 0.041 1.000 . Uiso c ?
H(7) 0.9493 0.2891 -0.0871 0.037 1.000 . Uiso c ?
H(8) 1.0750 0.3420 -0.0031 0.046 1.000 . Uiso c ?
H(9) 1.0453 0.2908 0.1491 0.050 1.000 . Uiso c ?
H(10) 0.8848 0.1935 0.2155 0.046 1.000 . Uiso c ?
H(11) 0.7079 0.0476 -0.1286 0.036 1.000 . Uiso c ?
H(12) 0.6511 -0.1354 -0.0812 0.043 1.000 . Uiso c ?
H(13) 0.6391 -0.2294 0.0692 0.043 1.000 . Uiso c ?
H(14) 0.6615 -0.1292 0.1687 0.039 1.000 . Uiso c ?
H(15) 0.2524 0.5168 0.1520 0.065 1.000 . Uiso c ?
H(16) 0.1716 0.4368 0.1380 0.065 1.000 . Uiso c ?
H(17) 0.2243 0.4131 0.2298 0.065 1.000 . Uiso c ?
H(18) 0.5910 -0.1581 0.3809 0.059 1.000 . Uiso c ?
H(19) 0.4417 -0.2691 0.3936 0.077 1.000 . Uiso c ?
H(20) 0.2228 -0.1689 0.3406 0.070 1.000 . Uiso c ?
H(21) 0.1533 0.0442 0.2739 0.065 1.000 . Uiso c ?
H(22) 0.3029 0.1547 0.2569 0.053 1.000 . Uiso c ?
H(23) 0.6865 0.0937 0.4590 0.052 1.000 . Uiso c ?
H(24) 0.8793 -0.0336 0.5368 0.065 1.000 . Uiso c ?
H(25) 1.0304 -0.2063 0.4928 0.067 1.000 . Uiso c ?
H(26) 0.9926 -0.2509 0.3662 0.060 1.000 . Uiso c ?
H(27) 0.8066 -0.1166 0.2824 0.051 1.000 . Uiso c ?
H(28) 0.3524 0.1662 0.4259 0.052 1.000 . Uiso c ?
H(29) 0.2548 0.3389 0.4841 0.071 1.000 . Uiso c ?
H(30) 0.3386 0.5032 0.4391 0.074 1.000 . Uiso c ?
H(31) 0.5217 0.4993 0.3352 0.071 1.000 . Uiso c ?
H(32) 0.6193 0.3276 0.2748 0.057 1.000 . Uiso c ?

loop_
_atom_site_aniso_label
_atom_site_aniso_U_11
_atom_site_aniso_U_22
_atom_site_aniso_U_33
_atom_site_aniso_U_12
_atom_site_aniso_U_13
_atom_site_aniso_U_23
Cu(1) 0.0302(3) 0.0288(3) 0.0296(3) -0.0117(2) -0.0003(2) -0.0059(2)
S(1) 0.0528(8) 0.0400(7) 0.0638(9) -0.0116(6) -0.0013(7) -0.0101(6)
P(1) 0.0322(6) 0.0367(6) 0.0295(6) -0.0154(5) 0.0014(5) -0.0088(5)
F(1) 0.123(4) 0.106(4) 0.244(7) -0.068(3) -0.044(4) 0.064(4)
F(2) 0.272(8) 0.176(5) 0.049(3) 0.002(5) 0.017(3) -0.015(3)
F(3) 0.056(2) 0.144(4) 0.129(4) 0.003(2) -0.007(2) 0.053(3)
O(1) 0.031(2) 0.032(2) 0.029(1) -0.012(1) 0.001(1) -0.006(1)
O(2) 0.038(2) 0.040(2) 0.059(2) -0.004(2) 0.009(2) -0.011(2)
O(3) 0.155(5) 0.097(3) 0.086(3) -0.098(3) -0.004(3) -0.008(3)
O(4) 0.106(4) 0.079(3) 0.085(3) 0.001(3) -0.021(3) -0.042(3)
O(5) 0.074(3) 0.079(3) 0.141(4) 0.021(3) 0.040(3) 0.017(3)
N(1) 0.021(2) 0.018(2) 0.039(2) -0.006(1) -0.003(1) -0.008(1)
N(2) 0.021(2) 0.026(2) 0.037(2) -0.006(1) -0.005(1) -0.011(2)
N(3) 0.027(2) 0.019(2) 0.032(2) -0.007(1) -0.004(1) -0.003(1)
C(1) 0.021(2) 0.026(2) 0.028(2) -0.008(2) -0.004(2) -0.005(2)
C(2) 0.032(2) 0.046(3) 0.044(3) -0.013(2) 0.009(2) -0.020(2)
C(3) 0.021(2) 0.018(2) 0.036(2) -0.010(2) -0.005(2) -0.006(2)
C(4) 0.030(2) 0.025(2) 0.039(2) -0.013(2) -0.009(2) -0.003(2)
C(5) 0.037(3) 0.019(2) 0.055(3) -0.010(2) -0.019(2) 0.001(2)
C(6) 0.022(2) 0.020(2) 0.059(3) -0.004(2) -0.007(2) -0.009(2)
C(7) 0.025(2) 0.025(2) 0.043(3) -0.011(2) 0.001(2) -0.011(2)
C(8) 0.019(2) 0.017(2) 0.039(2) -0.001(2) -0.003(2) -0.009(2)
C(9) 0.022(2) 0.022(2) 0.044(3) -0.006(2) 0.001(2) -0.007(2)
C(10) 0.024(2) 0.031(2) 0.060(3) -0.010(2) -0.000(2) -0.013(2)
C(11) 0.029(2) 0.039(3) 0.067(3) -0.011(2) -0.012(2) -0.023(2)
C(12) 0.030(2) 0.038(3) 0.048(3) -0.007(2) -0.007(2) -0.018(2)
C(13) 0.017(2) 0.019(2) 0.036(2) -0.003(2) -0.004(2) -0.006(2)
C(14) 0.026(2) 0.028(2) 0.037(2) -0.010(2) -0.002(2) -0.009(2)
C(15) 0.028(2) 0.034(2) 0.055(3) -0.011(2) -0.004(2) -0.022(2)
C(16) 0.027(2) 0.022(2) 0.059(3) -0.011(2) -0.001(2) -0.012(2)
C(17) 0.027(2) 0.022(2) 0.046(3) -0.007(2) -0.001(2) -0.004(2)
C(18) 0.038(3) 0.041(3) 0.078(4) -0.007(2) 0.009(3) -0.021(3)
C(19) 0.036(2) 0.044(3) 0.028(2) -0.018(2) 0.002(2) -0.014(2)
C(20) 0.041(3) 0.043(3) 0.066(3) -0.019(2) -0.001(2) -0.007(3)
C(21) 0.063(4) 0.047(3) 0.090(4) -0.034(3) 0.003(3) -0.010(3)
C(22) 0.060(4) 0.078(4) 0.058(3) -0.046(3) 0.005(3) -0.024(3)
C(23) 0.042(3) 0.079(4) 0.051(3) -0.028(3) -0.005(2) -0.022(3)
C(24) 0.048(3) 0.052(3) 0.038(3) -0.024(2) -0.008(2) -0.006(2)
C(25) 0.031(2) 0.041(3) 0.031(2) -0.021(2) 0.000(2) -0.005(2)
C(26) 0.042(3) 0.057(3) 0.034(3) -0.025(2) 0.002(2) -0.009(2)
C(27) 0.053(3) 0.088(4) 0.033(3) -0.036(3) -0.004(2) -0.012(3)
C(28) 0.041(3) 0.082(4) 0.039(3) -0.027(3) -0.010(2) 0.003(3)
C(29) 0.039(3) 0.056(3) 0.055(3) -0.014(2) -0.001(2) -0.011(3)
C(30) 0.036(3) 0.048(3) 0.042(3) -0.013(2) -0.004(2) -0.011(2)
C(31) 0.039(3) 0.040(3) 0.031(2) -0.016(2) -0.004(2) -0.009(2)
C(32) 0.043(3) 0.048(3) 0.042(3) -0.021(2) 0.008(2) -0.014(2)
C(33) 0.058(3) 0.062(4) 0.057(3) -0.021(3) 0.017(3) -0.024(3)
C(34) 0.066(4) 0.052(3) 0.068(4) -0.012(3) 0.012(3) -0.033(3)
C(35) 0.070(4) 0.042(3) 0.073(4) -0.026(3) 0.007(3) -0.020(3)
C(36) 0.054(3) 0.044(3) 0.051(3) -0.026(2) 0.011(2) -0.017(2)
C(37) 0.061(4) 0.063(4) 0.108(6) -0.024(4) 0.008(4) 0.012(4)

loop_
_atom_type_symbol
_atom_type_oxidation_number
_atom_type_number_in_cell
_atom_type_scat_dispersion_real
_atom_type_scat_dispersion_imag
_atom_type_scat_source
C 0 74 0.002 0.002
;International Tables for Crystallography
(1992, Vol. C, Table 6.1.1.2)
;
H 0 64 0.000 0.000
;International Tables for Crystallography
(1992, Vol. C, Table 6.1.1.2)
;
N 0 6 0.004 0.003
;International Tables for Crystallography
(1992, Vol. C, Table 6.1.1.2)
;
O 0 10 0.008 0.006
;International Tables for Crystallography
(1992, Vol. C, Table 6.1.1.2)
;
F 0 6 0.014 0.010
;International Tables for Crystallography
(1992, Vol. C, Table 6.1.1.2)
;
P 0 2 0.090 0.095
;International Tables for Crystallography
(1992, Vol. C, Table 6.1.1.2)
;
S 0 2 0.110 0.124
;International Tables for Crystallography
(1992, Vol. C, Table 6.1.1.2)
;
Cu 0 2 0.263 1.266
;International Tables for Crystallography
(1992, Vol. C, Tables 4.2.6.8 and 6.1.1.1)
;

loop_
_geom_angle_atom_site_label_1
_geom_angle_atom_site_label_2
_geom_angle_atom_site_label_3
_geom_angle
_geom_angle_site_symmetry_1
_geom_angle_site_symmetry_2
_geom_angle_site_symmetry_3
_geom_angle_publ_flag
P(1) Cu(1) N(1) 128.99(9) . . . ?
P(1) Cu(1) N(2) 126.6(1) . . . ?
P(1) Cu(1) N(3) 123.10(9) . . . ?
N(1) Cu(1) N(2) 87.8(1) . . . ?
N(1) Cu(1) N(3) 88.9(1) . . . ?
N(2) Cu(1) N(3) 89.0(1) . . . ?
O(3) S(1) O(4) 110.6(3) . . . ?
O(3) S(1) O(5) 116.2(3) . . . ?
O(3) S(1) C(37) 103.3(3) . . . ?
O(4) S(1) O(5) 115.6(3) . . . ?
O(4) S(1) C(37) 105.3(3) . . . ?
O(5) S(1) C(37) 104.2(3) . . . ?
Cu(1) P(1) C(19) 113.0(2) . . . ?
Cu(1) P(1) C(25) 111.3(1) . . . ?
Cu(1) P(1) C(31) 117.5(1) . . . ?
C(19) P(1) C(25) 104.5(2) . . . ?
C(19) P(1) C(31) 104.7(2) . . . ?
C(25) P(1) C(31) 104.5(2) . . . ?
C(1) O(1) C(2) 116.5(3) . . . ?
C(7) O(2) C(18) 119.5(3) . . . ?
Cu(1) N(1) C(3) 118.7(2) . . . ?
Cu(1) N(1) C(7) 122.8(3) . . . ?
C(3) N(1) C(7) 118.5(3) . . . ?
Cu(1) N(2) C(8) 116.7(3) . . . ?
Cu(1) N(2) C(12) 123.0(3) . . . ?
C(8) N(2) C(12) 119.0(4) . . . ?
Cu(1) N(3) C(13) 115.1(3) . . . ?
Cu(1) N(3) C(17) 122.8(3) . . . ?
C(13) N(3) C(17) 118.3(4) . . . ?
O(1) C(1) C(3) 106.8(3) . . . ?
O(1) C(1) C(8) 109.2(3) . . . ?
O(1) C(1) C(13) 110.0(4) . . . ?
C(3) C(1) C(8) 107.6(3) . . . ?
C(3) C(1) C(13) 104.7(3) . . . ?
C(8) C(1) C(13) 117.9(3) . . . ?
O(1) C(2) H(1) 109.6 . . . no
O(1) C(2) H(2) 109.9 . . . no
O(1) C(2) H(3) 109.6 . . . no
H(1) C(2) H(2) 109.3 . . . no
H(1) C(2) H(3) 109.2 . . . no
H(2) C(2) H(3) 109.2 . . . no
N(1) C(3) C(1) 114.7(3) . . . ?
N(1) C(3) C(4) 123.0(3) . . . ?
C(1) C(3) C(4) 122.3(3) . . . ?
C(3) C(4) C(5) 116.9(4) . . . ?
C(3) C(4) H(4) 121.3 . . . no
C(5) C(4) H(4) 121.8 . . . no
C(4) C(5) C(6) 121.3(4) . . . ?
C(4) C(5) H(5) 118.7 . . . no
C(6) C(5) H(5) 120.0 . . . no
C(5) C(6) C(7) 117.9(3) . . . ?
C(5) C(6) H(6) 121.5 . . . no
C(7) C(6) H(6) 120.5 . . . no
O(2) C(7) N(1) 112.4(3) . . . ?
O(2) C(7) C(6) 125.3(3) . . . ?
N(1) C(7) C(6) 122.3(4) . . . ?
N(2) C(8) C(1) 118.2(3) . . . ?
N(2) C(8) C(9) 121.3(4) . . . ?
C(1) C(8) C(9) 120.1(4) . . . ?
C(8) C(9) C(10) 119.0(4) . . . ?
C(8) C(9) H(7) 120.8 . . . no
C(10) C(9) H(7) 120.2 . . . no
C(9) C(10) C(11) 119.7(4) . . . ?
C(9) C(10) H(8) 120.4 . . . no
C(11) C(10) H(8) 119.8 . . . no
C(10) C(11) C(12) 118.9(5) . . . ?
C(10) C(11) H(9) 120.9 . . . no
C(12) C(11) H(9) 120.2 . . . no
N(2) C(12) C(11) 122.0(4) . . . ?
N(2) C(12) H(10) 119.1 . . . no
C(11) C(12) H(10) 118.8 . . . no
N(3) C(13) C(1) 118.4(4) . . . ?
N(3) C(13) C(14) 122.2(4) . . . ?
C(1) C(13) C(14) 118.9(3) . . . ?
C(13) C(14) C(15) 118.6(4) . . . ?
C(13) C(14) H(11) 120.7 . . . no
C(15) C(14) H(11) 120.7 . . . no
C(14) C(15) C(16) 119.5(5) . . . ?
C(14) C(15) H(12) 120.1 . . . no
C(16) C(15) H(12) 120.4 . . . no
C(15) C(16) C(17) 119.0(4) . . . ?
C(15) C(16) H(13) 120.7 . . . no
C(17) C(16) H(13) 120.2 . . . no
N(3) C(17) C(16) 122.1(4) . . . ?
N(3) C(17) H(14) 118.9 . . . no
C(16) C(17) H(14) 119.0 . . . no
O(2) C(18) H(15) 109.7 . . . no
O(2) C(18) H(16) 109.4 . . . no
O(2) C(18) H(17) 109.8 . . . no
H(15) C(18) H(16) 109.2 . . . no
H(15) C(18) H(17) 109.5 . . . no
H(16) C(18) H(17) 109.2 . . . no
P(1) C(19) C(20) 122.5(4) . . . ?
P(1) C(19) C(24) 118.3(3) . . . ?
C(20) C(19) C(24) 119.0(5) . . . ?
C(19) C(20) C(21) 120.1(4) . . . ?
C(19) C(20) H(18) 120.0 . . . no
C(21) C(20) H(18) 119.9 . . . no
C(20) C(21) C(22) 120.6(5) . . . ?
C(20) C(21) H(19) 119.2 . . . no
C(22) C(21) H(19) 120.3 . . . no
C(21) C(22) C(23) 119.5(7) . . . ?
C(21) C(22) H(20) 120.2 . . . no
C(23) C(22) H(20) 120.3 . . . no
C(22) C(23) C(24) 120.6(5) . . . ?
C(22) C(23) H(21) 119.9 . . . no
C(24) C(23) H(21) 119.5 . . . no
C(19) C(24) C(23) 120.3(4) . . . ?
C(19) C(24) H(22) 119.7 . . . no
C(23) C(24) H(22) 120.0 . . . no
P(1) C(25) C(26) 123.7(3) . . . ?
P(1) C(25) C(30) 117.7(4) . . . ?
C(26) C(25) C(30) 118.5(4) . . . ?
C(25) C(26) C(27) 120.3(4) . . . ?
C(25) C(26) H(23) 120.4 . . . no
C(27) C(26) H(23) 119.3 . . . no
C(26) C(27) C(28) 120.6(5) . . . ?
C(26) C(27) H(24) 119.7 . . . no
C(28) C(27) H(24) 119.7 . . . no
C(27) C(28) C(29) 120.0(4) . . . ?
C(27) C(28) H(25) 119.7 . . . no
C(29) C(28) H(25) 120.3 . . . no
C(28) C(29) C(30) 119.7(5) . . . ?
C(28) C(29) H(26) 120.6 . . . no
C(30) C(29) H(26) 119.7 . . . no
C(25) C(30) C(29) 120.8(5) . . . ?
C(25) C(30) H(27) 119.9 . . . no
C(29) C(30) H(27) 119.2 . . . no
P(1) C(31) C(32) 124.5(4) . . . ?
P(1) C(31) C(36) 116.9(3) . . . ?
C(32) C(31) C(36) 118.5(5) . . . ?
C(31) C(32) C(33) 120.4(5) . . . ?
C(31) C(32) H(28) 119.9 . . . no
C(33) C(32) H(28) 119.7 . . . no
C(32) C(33) C(34) 120.2(5) . . . ?
C(32) C(33) H(29) 120.0 . . . no
C(34) C(33) H(29) 119.7 . . . no
C(33) C(34) C(35) 120.9(6) . . . ?
C(33) C(34) H(30) 119.6 . . . no
C(35) C(34) H(30) 119.5 . . . no
C(34) C(35) C(36) 119.2(6) . . . ?
C(34) C(35) H(31) 120.4 . . . no
C(36) C(35) H(31) 120.4 . . . no
C(31) C(36) C(35) 120.7(5) . . . ?
C(31) C(36) H(32) 119.5 . . . no
C(35) C(36) H(32) 119.8 . . . no
S(1) C(37) F(1) 110.5(6) . . . ?
S(1) C(37) F(2) 115.9(5) . . . ?
S(1) C(37) F(3) 114.8(5) . . . ?
F(1) C(37) F(2) 105.0(7) . . . ?
F(1) C(37) F(3) 103.0(6) . . . ?
F(2) C(37) F(3) 106.4(7) . . . ?

loop_
_geom_bond_atom_site_label_1
_geom_bond_atom_site_label_2
_geom_bond_distance
_geom_bond_site_symmetry_1
_geom_bond_site_symmetry_2
_geom_bond_publ_flag
Cu(1) P(1) 2.159(1) . . ?
Cu(1) N(1) 2.113(3) . . ?
Cu(1) N(2) 2.042(4) . . ?
Cu(1) N(3) 2.065(4) . . ?
S(1) O(3) 1.424(7) . . ?
S(1) O(4) 1.410(5) . . ?
S(1) O(5) 1.415(4) . . ?
S(1) C(37) 1.783(7) . . ?
P(1) C(19) 1.837(5) . . ?
P(1) C(25) 1.821(4) . . ?
P(1) C(31) 1.821(5) . . ?
F(1) C(37) 1.34(1) . . ?
F(2) C(37) 1.26(1) . . ?
F(3) C(37) 1.299(7) . . ?
O(1) C(1) 1.410(4) . . ?
O(1) C(2) 1.445(5) . . ?
O(2) C(7) 1.334(5) . . ?
O(2) C(18) 1.441(5) . . ?
N(1) C(3) 1.341(5) . . ?
N(1) C(7) 1.339(4) . . ?
N(2) C(8) 1.340(5) . . ?
N(2) C(12) 1.344(7) . . ?
N(3) C(13) 1.328(5) . . ?
N(3) C(17) 1.359(6) . . ?
C(1) C(3) 1.536(4) . . ?
C(1) C(8) 1.549(7) . . ?
C(1) C(13) 1.549(6) . . ?
C(2) H(1) 0.95 . . no
C(2) H(2) 0.95 . . no
C(2) H(3) 0.95 . . no
C(3) C(4) 1.378(5) . . ?
C(4) C(5) 1.394(5) . . ?
C(4) H(4) 0.95 . . no
C(5) C(6) 1.355(6) . . ?
C(5) H(5) 0.95 . . no
C(6) C(7) 1.392(5) . . ?
C(6) H(6) 0.95 . . no
C(8) C(9) 1.387(6) . . ?
C(9) C(10) 1.383(8) . . ?
C(9) H(7) 0.95 . . no
C(10) C(11) 1.358(7) . . ?
C(10) H(8) 0.95 . . no
C(11) C(12) 1.385(7) . . ?
C(11) H(9) 0.95 . . no
C(12) H(10) 0.95 . . no
C(13) C(14) 1.386(7) . . ?
C(14) C(15) 1.379(7) . . ?
C(14) H(11) 0.95 . . no
C(15) C(16) 1.369(6) . . ?
C(15) H(12) 0.95 . . no
C(16) C(17) 1.369(8) . . ?
C(16) H(13) 0.95 . . no
C(17) H(14) 0.95 . . no
C(18) H(15) 0.95 . . no
C(18) H(16) 0.95 . . no
C(18) H(17) 0.95 . . no
C(19) C(20) 1.379(6) . . ?
C(19) C(24) 1.395(6) . . ?
C(20) C(21) 1.388(9) . . ?
C(20) H(18) 0.95 . . no
C(21) C(22) 1.369(8) . . ?
C(21) H(19) 0.95 . . no
C(22) C(23) 1.379(8) . . ?
C(22) H(20) 0.95 . . no
C(23) C(24) 1.370(9) . . ?
C(23) H(21) 0.95 . . no
C(24) H(22) 0.95 . . no
C(25) C(26) 1.389(7) . . ?
C(25) C(30) 1.385(6) . . ?
C(26) C(27) 1.382(6) . . ?
C(26) H(23) 0.95 . . no
C(27) C(28) 1.373(8) . . ?
C(27) H(24) 0.95 . . no
C(28) C(29) 1.372(9) . . ?
C(28) H(25) 0.95 . . no
C(29) C(30) 1.394(6) . . ?
C(29) H(26) 0.95 . . no
C(30) H(27) 0.95 . . no
C(31) C(32) 1.381(6) . . ?
C(31) C(36) 1.397(8) . . ?
C(32) C(33) 1.378(8) . . ?
C(32) H(28) 0.95 . . no
C(33) C(34) 1.362(9) . . ?
C(33) H(29) 0.95 . . no
C(34) C(35) 1.373(8) . . ?
C(34) H(30) 0.95 . . no
C(35) C(36) 1.380(8) . . ?
C(35) H(31) 0.95 . . no
C(36) H(32) 0.95 . . no

loop_
_geom_torsion_atom_site_label_1
_geom_torsion_atom_site_label_2
_geom_torsion_atom_site_label_3
_geom_torsion_atom_site_label_4
_geom_torsion_site_symmetry_1
_geom_torsion_site_symmetry_2
_geom_torsion_site_symmetry_3
_geom_torsion_site_symmetry_4
_geom_torsion
_geom_torsion_publ_flag
Cu(1) P(1) C(19) C(20) . . . . 105.0(4) no
Cu(1) P(1) C(19) C(24) . . . . -68.8(4) no
Cu(1) P(1) C(25) C(26) . . . . 131.8(4) no
Cu(1) P(1) C(25) C(30) . . . . -45.5(4) no
Cu(1) P(1) C(31) C(32) . . . . 143.8(3) no
Cu(1) P(1) C(31) C(36) . . . . -37.7(4) no
Cu(1) N(1) C(3) C(1) . . . . -0.4(5) no
Cu(1) N(1) C(3) C(4) . . . . 177.3(4) no
Cu(1) N(1) C(7) O(2) . . . . 1.6(6) no
Cu(1) N(1) C(7) C(6) . . . . -177.3(4) no
Cu(1) N(2) C(8) C(1) . . . . -7.8(4) no
Cu(1) N(2) C(8) C(9) . . . . 164.5(3) no
Cu(1) N(2) C(12) C(11) . . . . -164.3(3) no
Cu(1) N(3) C(13) C(1) . . . . 19.1(4) no
Cu(1) N(3) C(13) C(14) . . . . -153.1(3) no
Cu(1) N(3) C(17) C(16) . . . . 154.1(3) no
P(1) Cu(1) N(1) C(3) . . . . -177.0(3) no
P(1) Cu(1) N(1) C(7) . . . . 1.9(4) no
P(1) Cu(1) N(2) C(8) . . . . -178.9(2) no
P(1) Cu(1) N(2) C(12) . . . . -12.1(3) no
P(1) Cu(1) N(3) C(13) . . . . 169.9(2) no
P(1) Cu(1) N(3) C(17) . . . . 12.5(3) no
P(1) C(19) C(20) C(21) . . . . -173.2(4) no
P(1) C(19) C(24) C(23) . . . . 174.5(4) no
P(1) C(25) C(26) C(27) . . . . -177.5(4) no
P(1) C(25) C(30) C(29) . . . . 179.8(4) no
P(1) C(31) C(32) C(33) . . . . 179.8(4) no
P(1) C(31) C(36) C(35) . . . . -178.9(4) no
F(1) C(37) S(1) O(3) . . . . 177.0(5) no
F(1) C(37) S(1) O(4) . . . . 60.9(5) no
F(1) C(37) S(1) O(5) . . . . -61.1(6) no
F(2) C(37) S(1) O(3) . . . . -63.7(7) no
F(2) C(37) S(1) O(4) . . . . -179.8(6) no
F(2) C(37) S(1) O(5) . . . . 58.2(8) no
F(3) C(37) S(1) O(3) . . . . 61.0(7) no
F(3) C(37) S(1) O(4) . . . . -55.0(7) no
F(3) C(37) S(1) O(5) . . . . -177.1(7) no
O(1) C(1) C(3) N(1) . . . . -179.6(4) no
O(1) C(1) C(3) C(4) . . . . 2.8(6) no
O(1) C(1) C(8) N(2) . . . . -174.3(3) no
O(1) C(1) C(8) C(9) . . . . 13.3(4) no
O(1) C(1) C(13) N(3) . . . . 166.7(3) no
O(1) C(1) C(13) C(14) . . . . -20.9(4) no
O(2) C(7) N(1) C(3) . . . . -179.5(4) no
O(2) C(7) C(6) C(5) . . . . -178.9(5) no
N(1) Cu(1) P(1) C(19) . . . . 78.6(2) no
N(1) Cu(1) P(1) C(25) . . . . -164.1(2) no
N(1) Cu(1) P(1) C(31) . . . . -43.6(2) no
N(1) Cu(1) N(2) C(8) . . . . -39.7(3) no
N(1) Cu(1) N(2) C(12) . . . . 127.1(3) no
N(1) Cu(1) N(3) C(13) . . . . 32.2(3) no
N(1) Cu(1) N(3) C(17) . . . . -125.2(3) no
N(1) C(3) C(1) C(8) . . . . -62.5(5) no
N(1) C(3) C(1) C(13) . . . . 63.8(5) no
N(1) C(3) C(4) C(5) . . . . 0.3(7) no
N(1) C(7) O(2) C(18) . . . . 173.5(4) no
N(1) C(7) C(6) C(5) . . . . -0.1(8) no
N(2) Cu(1) P(1) C(19) . . . . -158.6(2) no
N(2) Cu(1) P(1) C(25) . . . . -41.3(2) no
N(2) Cu(1) P(1) C(31) . . . . 79.2(2) no
N(2) Cu(1) N(1) C(3) . . . . 45.5(4) no
N(2) Cu(1) N(1) C(7) . . . . -135.7(4) no
N(2) Cu(1) N(3) C(13) . . . . -55.6(3) no
N(2) Cu(1) N(3) C(17) . . . . 146.9(3) no
N(2) C(8) C(1) C(3) . . . . 70.1(4) no
N(2) C(8) C(1) C(13) . . . . -47.9(4) no
N(2) C(8) C(9) C(10) . . . . 1.6(5) no
N(2) C(12) C(11) C(10) . . . . -0.3(6) no
N(3) Cu(1) P(1) C(19) . . . . -41.3(2) no
N(3) Cu(1) P(1) C(25) . . . . 75.9(2) no
N(3) Cu(1) P(1) C(31) . . . . -163.6(2) no
N(3) Cu(1) N(1) C(3) . . . . -43.5(4) no
N(3) Cu(1) N(1) C(7) . . . . 135.3(4) no
N(3) Cu(1) N(2) C(8) . . . . 49.3(3) no
N(3) Cu(1) N(2) C(12) . . . . -144.0(3) no
N(3) C(13) C(1) C(3) . . . . -78.8(4) no
N(3) C(13) C(1) C(8) . . . . 40.7(4) no
N(3) C(13) C(14) C(15) . . . . -4.0(5) no
N(3) C(17) C(16) C(15) . . . . -1.4(6) no
C(1) C(3) N(1) C(7) . . . . -179.2(4) no
C(1) C(3) C(4) C(5) . . . . 177.8(5) no
C(1) C(8) N(2) C(12) . . . . -175.1(3) no
C(1) C(8) C(9) C(10) . . . . 173.7(3) no
C(1) C(13) N(3) C(17) . . . . 177.5(3) no
C(1) C(13) C(14) C(15) . . . . -176.1(3) no
C(2) O(1) C(1) C(3) . . . . -176.8(4) no
C(2) O(1) C(1) C(8) . . . . 67.1(4) no
C(2) O(1) C(1) C(13) . . . . -63.7(5) no
C(3) N(1) C(7) C(6) . . . . 1.5(7) no
C(3) C(1) C(8) C(9) . . . . -102.3(4) no
C(3) C(1) C(13) C(14) . . . . 93.6(4) no
C(3) C(4) C(5) C(6) . . . . 1.2(8) no
C(4) C(3) N(1) C(7) . . . . -1.6(7) no
C(4) C(3) C(1) C(8) . . . . 119.9(5) no
C(4) C(3) C(1) C(13) . . . . -113.9(5) no
C(4) C(5) C(6) C(7) . . . . -1.3(8) no
C(6) C(7) O(2) C(18) . . . . -7.6(8) no
C(8) N(2) C(12) C(11) . . . . 2.2(5) no
C(8) C(1) C(13) C(14) . . . . -146.9(3) no
C(8) C(9) C(10) C(11) . . . . 0.3(5) no
C(9) C(8) N(2) C(12) . . . . -2.8(5) no
C(9) C(8) C(1) C(13) . . . . 139.7(3) no
C(9) C(10) C(11) C(12) . . . . -0.9(6) no
C(13) N(3) C(17) C(16) . . . . -2.7(5) no
C(13) C(14) C(15) C(16) . . . . -0.3(5) no
C(14) C(13) N(3) C(17) . . . . 5.4(5) no
C(14) C(15) C(16) C(17) . . . . 2.8(6) no
C(19) P(1) C(25) C(26) . . . . -105.9(4) no
C(19) P(1) C(25) C(30) . . . . 76.8(4) no
C(19) P(1) C(31) C(32) . . . . 17.4(4) no
C(19) P(1) C(31) C(36) . . . . -164.1(3) no
C(19) C(20) C(21) C(22) . . . . -0.9(9) no
C(19) C(24) C(23) C(22) . . . . -1.2(8) no
C(20) C(19) P(1) C(25) . . . . -16.3(5) no
C(20) C(19) P(1) C(31) . . . . -125.9(4) no
C(20) C(19) C(24) C(23) . . . . 0.5(7) no
C(20) C(21) C(22) C(23) . . . . 0.3(9) no
C(21) C(20) C(19) C(24) . . . . 0.6(7) no
C(21) C(22) C(23) C(24) . . . . 0.8(9) no
C(24) C(19) P(1) C(25) . . . . 170.0(4) no
C(24) C(19) P(1) C(31) . . . . 60.3(4) no
C(25) P(1) C(31) C(32) . . . . -92.3(4) no
C(25) P(1) C(31) C(36) . . . . 86.3(4) no
C(25) C(26) C(27) C(28) . . . . -1.5(9) no
C(25) C(30) C(29) C(28) . . . . -2.8(8) no
C(26) C(25) P(1) C(31) . . . . 3.9(5) no
C(26) C(25) C(30) C(29) . . . . 2.3(7) no
C(26) C(27) C(28) C(29) . . . . 1.1(9) no
C(27) C(26) C(25) C(30) . . . . -0.2(8) no
C(27) C(28) C(29) C(30) . . . . 1.0(9) no
C(30) C(25) P(1) C(31) . . . . -173.4(4) no
C(31) C(32) C(33) C(34) . . . . -1.4(8) no
C(31) C(36) C(35) C(34) . . . . -0.6(8) no
C(32) C(31) C(36) C(35) . . . . -0.3(7) no
C(32) C(33) C(34) C(35) . . . . 0.5(9) no
C(33) C(32) C(31) C(36) . . . . 1.2(7) no
C(33) C(34) C(35) C(36) . . . . 0.5(9) no
